data_1570819
loop_
_publ_author_name
'Rieser, Theresa E.'
'Sch&#xe4;dle, Dorothea'
'Maichle-M&#xf6;ssmer, C&#xe4;cilia'
'Anwander, Reiner'

_publ_section_title
;
 Terminal dysprosium and holmium organoimides.
;
_journal_issue 10
_journal_name_full 'Chemical science'
_journal_page_first 3562
_journal_page_last 3570
_journal_paper_doi 10.1039/d3sc06584g
_journal_volume 15
_journal_year 2024
_chemical_formula_sum 'C35 H58 Al B Ho N7'
_chemical_formula_weight 779.60
_chemical_properties_physical Air-sensitive,Moisture-sensitive
_space_group_crystal_system triclinic
_space_group_IT_number 2
_space_group_name_Hall '-P 1'
_space_group_name_H-M_alt 'P -1'
_atom_sites_solution_hydrogens mixed
_audit_creation_method SHELXL-2014/7
_audit_update_record
;
2023-12-05 deposited with the CCDC.	2024-01-19 downloaded from the CCDC.
;
_cell_angle_alpha 81.388(2)
_cell_angle_beta 80.802(2)
_cell_angle_gamma 66.125(2)
_cell_formula_units_Z 2
_cell_length_a 11.8446(8)
_cell_length_b 12.0811(8)
_cell_length_c 15.8693(11)
_cell_measurement_reflns_used 5919
_cell_measurement_temperature 100(2)
_cell_measurement_theta_max 18.67
_cell_measurement_theta_min 2.231
_cell_volume 2040.7(2)
_computing_cell_refinement 'SAINT V8.38A (Bruker AXS Inc., 2017)'
_computing_data_collection 'APEX3 v2017.3-0 (Bruker AXS)'
_computing_data_reduction 'SAINT V8.38A (Bruker AXS Inc., 2017)'
_computing_structure_refinement 'SHELXL-2014/7 (Sheldrick, 2014)'
_computing_structure_solution 'XT, VERSION 2014/5,SHELXS-13 (Sheldrick 2008)'
_diffrn_ambient_temperature 100(2)
_diffrn_measured_fraction_theta_full 0.992
_diffrn_measured_fraction_theta_max 0.992
_diffrn_measurement_device_type 'Bruker APEX II DUO'
_diffrn_measurement_method 'omega scans'
_diffrn_radiation_type MoK\a
_diffrn_radiation_wavelength 0.71073
_diffrn_reflns_av_R_equivalents 0.1017
_diffrn_reflns_av_unetI/netI 0.0699
_diffrn_reflns_Laue_measured_fraction_full 0.992
_diffrn_reflns_Laue_measured_fraction_max 0.992
_diffrn_reflns_limit_h_max 13
_diffrn_reflns_limit_h_min -13
_diffrn_reflns_limit_k_max 14
_diffrn_reflns_limit_k_min -14
_diffrn_reflns_limit_l_max 18
_diffrn_reflns_limit_l_min -18
_diffrn_reflns_number 43797
_diffrn_reflns_point_group_measured_fraction_full 0.992
_diffrn_reflns_point_group_measured_fraction_max 0.992
_diffrn_reflns_theta_full 24.850
_diffrn_reflns_theta_max 24.850
_diffrn_reflns_theta_min 1.852
_diffrn_source 'ImuS-focus sealed tube'
_exptl_absorpt_coefficient_mu 1.991
_exptl_absorpt_correction_T_max 0.7451
_exptl_absorpt_correction_T_min 0.6215
_exptl_absorpt_correction_type numerical
_exptl_absorpt_process_details sadabs
_exptl_crystal_colour colourless
_exptl_crystal_density_diffrn 1.269
_exptl_crystal_description needle
_exptl_crystal_F_000 804
_exptl_crystal_size_max 0.315
_exptl_crystal_size_mid 0.067
_exptl_crystal_size_min 0.028
_refine_diff_density_max 1.033
_refine_diff_density_min -1.650
_refine_diff_density_rms 0.109
_refine_ls_extinction_method none
_refine_ls_goodness_of_fit_ref 1.046
_refine_ls_hydrogen_treatment mixed
_refine_ls_matrix_type full
_refine_ls_number_parameters 531
_refine_ls_number_reflns 7013
_refine_ls_number_restraints 540
_refine_ls_restrained_S_all 1.029
_refine_ls_R_factor_all 0.0656
_refine_ls_R_factor_gt 0.0432
_refine_ls_shift/su_max 0.002
_refine_ls_shift/su_mean 0.000
_refine_ls_structure_factor_coef Fsqd
_refine_ls_weighting_details 'w=1/[\s^2^(Fo^2^)+(0.0465P)^2^] where P=(Fo^2^+2Fc^2^)/3'
_refine_ls_weighting_scheme calc
_refine_ls_wR_factor_gt 0.0908
_refine_ls_wR_factor_ref 0.0992
_reflns_Friedel_coverage 0.000
_reflns_number_gt 5377
_reflns_number_total 7013
_reflns_threshold_expression 'I > 2\s(I)'
_cod_data_source_file d3sc06584g2.cif
_cod_data_source_block 5-Ho_mo_TR61_2_0m_a_sq
_cod_depositor_comments 'Adding full bibliography for 1570817--1570831.cif.'
_cod_database_code 1570819
_shelx_shelxl_version_number 2014/7
_shelx_space_group_comment
;
The symmetry employed for this shelxl refinement is uniquely defined
by the following loop, which should always be used as a source of
symmetry information in preference to the above space-group names.
They are only intended as comments.
;
_shelx_estimated_absorpt_t_min 0.573
_shelx_estimated_absorpt_t_max 0.946

loop_
_space_group_symop_operation_xyz
'x, y, z'
'-x, -y, -z'

loop_
_atom_site_label
_atom_site_type_symbol
_atom_site_fract_x
_atom_site_fract_y
_atom_site_fract_z
_atom_site_U_iso_or_equiv
_atom_site_adp_type
_atom_site_occupancy
_atom_site_site_symmetry_order
_atom_site_calc_flag
_atom_site_refinement_flags_posn
_atom_site_refinement_flags_adp
_atom_site_refinement_flags_occupancy
_atom_site_disorder_assembly
_atom_site_disorder_group
C1 C 0.5121(6) 0.4545(5) 0.7942(4) 0.0421(13) Uani 1 1 d . U . . .
C2 C 0.5076(6) 0.3397(6) 0.8136(4) 0.0583(17) Uani 1 1 d . U . . .
H2 H 0.4474 0.3195 0.8524 0.070 Uiso 1 1 calc R U . . .
C3 C 0.6067(6) 0.2619(5) 0.7661(4) 0.0531(16) Uani 1 1 d . U . . .
C4 C 0.4259(6) 0.5731(6) 0.8276(4) 0.0551(16) Uani 1 1 d . U . . .
C7 C 0.3952(6) 0.6752(5) 0.7553(4) 0.0484(15) Uani 1 1 d . U . . .
H7A H 0.4713 0.6860 0.7293 0.073 Uiso 1 1 calc R U . . .
H7B H 0.3358 0.7508 0.7783 0.073 Uiso 1 1 calc R U . . .
H7C H 0.3587 0.6545 0.7118 0.073 Uiso 1 1 calc R U . . .
C8 C 0.6439(7) 0.1279(5) 0.7599(5) 0.079(2) Uani 1 1 d . U . . .
H8A H 0.6275 0.1161 0.7040 0.119 Uiso 1 1 calc R U . . .
H8B H 0.5957 0.0962 0.8056 0.119 Uiso 1 1 calc R U . . .
H8C H 0.7326 0.0846 0.7660 0.119 Uiso 1 1 calc R U . . .
C9 C 0.7134(5) 0.5175(5) 0.4762(4) 0.0369(12) Uani 1 1 d . U . . .
C10 C 0.7425(5) 0.4155(6) 0.4337(4) 0.0497(15) Uani 1 1 d . U . . .
H10 H 0.7392 0.4145 0.3744 0.060 Uiso 1 1 calc R U . . .
C11 C 0.7764(5) 0.3176(5) 0.4924(4) 0.0463(15) Uani 1 1 d . U . . .
C12 C 0.6617(5) 0.6488(5) 0.4410(4) 0.0435(14) Uani 1 1 d . U . . .
C16 C 0.8149(7) 0.1863(6) 0.4772(5) 0.070(2) Uani 1 1 d . U . . .
H16A H 0.8210 0.1798 0.4156 0.106 Uiso 1 1 calc R U . . .
H16B H 0.7530 0.1560 0.5079 0.106 Uiso 1 1 calc R U . . .
H16C H 0.8958 0.1378 0.4980 0.106 Uiso 1 1 calc R U . . .
C17 C 0.9833(5) 0.3133(5) 0.8005(4) 0.0381(12) Uani 1 1 d . U . . .
C18 C 1.0608(5) 0.2009(5) 0.7730(4) 0.0423(14) Uani 1 1 d . U . . .
H18 H 1.1373 0.1482 0.7939 0.051 Uiso 1 1 calc R U . . .
C19 C 1.0071(5) 0.1793(5) 0.7100(4) 0.0386(13) Uani 1 1 d . U . . .
C20 C 0.9969(5) 0.3729(6) 0.8732(4) 0.0436(14) Uani 1 1 d . U . . .
C24 C 1.0511(5) 0.0713(5) 0.6611(4) 0.0541(17) Uani 1 1 d . U . . .
H24A H 1.0565 0.0971 0.5995 0.081 Uiso 1 1 calc R U . . .
H24B H 0.9927 0.0309 0.6750 0.081 Uiso 1 1 calc R U . . .
H24C H 1.1333 0.0148 0.6763 0.081 Uiso 1 1 calc R U . . .
C25 C 0.9391(5) 0.5922(5) 0.6256(5) 0.0553(18) Uani 1 1 d . U . . .
H25A H 0.8869 0.5744 0.5920 0.083 Uiso 1 1 calc R U . . .
H25B H 0.9683 0.5264 0.6712 0.083 Uiso 1 1 calc R U . . .
H25C H 1.0106 0.5991 0.5881 0.083 Uiso 1 1 calc R U . . .
C28 C 0.5953(5) 0.8278(5) 0.7710(4) 0.0485(15) Uani 1 1 d . U . . .
C29 C 0.4980(5) 0.9147(5) 0.7225(5) 0.0509(15) Uani 1 1 d . U . . .
C30 C 0.3995(6) 1.0083(6) 0.7606(5) 0.0617(17) Uani 1 1 d . U . . .
H30 H 0.3366 1.0660 0.7280 0.074 Uiso 1 1 calc R U . . .
C31 C 0.3954(7) 1.0152(7) 0.8439(5) 0.0684(19) Uani 1 1 d . U . . .
H31 H 0.3250 1.0779 0.8693 0.082 Uiso 1 1 calc R U . . .
C32 C 0.4814(8) 0.9418(7) 0.8964(5) 0.074(2) Uani 1 1 d . U . . .
H32 H 0.4729 0.9529 0.9554 0.089 Uiso 1 1 calc R U . . .
C33 C 0.5901(7) 0.8428(7) 0.8561(5) 0.0685(19) Uani 1 1 d . U . . .
C35 C 0.4953(6) 0.9081(6) 0.6306(4) 0.0614(18) Uani 1 1 d . U . . .
H35A H 0.4182 0.9708 0.6115 0.092 Uiso 1 1 calc R U . . .
H35B H 0.4995 0.8277 0.6222 0.092 Uiso 1 1 calc R U . . .
H35C H 0.5666 0.9214 0.5971 0.092 Uiso 1 1 calc R U . . .
C34 C 0.6891(9) 0.7576(8) 0.9095(5) 0.100(3) Uani 1 1 d . U . . .
H34A H 0.6849 0.6773 0.9179 0.150 Uiso 1 1 calc R U . . .
H34B H 0.6766 0.7887 0.9654 0.150 Uiso 1 1 calc R U . . .
H34C H 0.7707 0.7510 0.8804 0.150 Uiso 1 1 calc R U . . .
Al1 Al 0.83482(17) 0.75705(16) 0.68037(16) 0.0577(6) Uani 1 1 d . U . . .
B1 B 0.7875(6) 0.2800(6) 0.6564(5) 0.0422(15) Uani 1 1 d . U . . .
H1 H 0.808(5) 0.187(5) 0.646(3) 0.052(16) Uiso 1 1 d . . . . .
Ho1 Ho 0.74647(2) 0.55259(2) 0.69141(2) 0.03456(11) Uani 1 1 d . U . . .
N1 N 0.6692(4) 0.3261(4) 0.7186(3) 0.0408(11) Uani 1 1 d . U . . .
N2 N 0.6112(4) 0.4455(4) 0.7374(3) 0.0371(11) Uani 1 1 d . U . . .
N3 N 0.7708(4) 0.3561(4) 0.5688(3) 0.0387(11) Uani 1 1 d . U . . .
N4 N 0.7323(4) 0.4816(4) 0.5591(3) 0.0324(10) Uani 1 1 d . U . . .
N5 N 0.8995(4) 0.2768(4) 0.6995(3) 0.0385(11) Uani 1 1 d . U . . .
N6 N 0.8848(4) 0.3610(4) 0.7555(3) 0.0413(12) Uani 1 1 d . U . . .
N7 N 0.6916(4) 0.7287(4) 0.7303(3) 0.0416(11) Uani 1 1 d . U . . .
C21 C 1.0088(10) 0.2826(10) 0.9589(7) 0.042(3) Uani 0.512(7) 1 d . U P A 1
H21A H 0.9377 0.2585 0.9697 0.062 Uiso 0.512(7) 1 calc R U P A 1
H21B H 1.0101 0.3237 1.0073 0.062 Uiso 0.512(7) 1 calc R U P A 1
H21C H 1.0859 0.2102 0.9522 0.062 Uiso 0.512(7) 1 calc R U P A 1
C15 C 0.6903(8) 0.6516(8) 0.3431(5) 0.068(3) Uani 0.811(7) 1 d . U P B 1
H15A H 0.6503 0.6064 0.3213 0.101 Uiso 0.811(7) 1 calc R U P B 1
H15B H 0.7803 0.6142 0.3278 0.101 Uiso 0.811(7) 1 calc R U P B 1
H15C H 0.6584 0.7361 0.3176 0.101 Uiso 0.811(7) 1 calc R U P B 1
C14 C 0.5222(7) 0.6977(8) 0.4644(5) 0.058(2) Uani 0.811(7) 1 d . U P B 1
H14A H 0.4860 0.7842 0.4442 0.087 Uiso 0.811(7) 1 calc R U P B 1
H14B H 0.5037 0.6873 0.5268 0.087 Uiso 0.811(7) 1 calc R U P B 1
H14C H 0.4869 0.6530 0.4373 0.087 Uiso 0.811(7) 1 calc R U P B 1
C13 C 0.7221(7) 0.7199(6) 0.4737(5) 0.052(2) Uani 0.811(7) 1 d . U P B 1
H13A H 0.8123 0.6819 0.4597 0.078 Uiso 0.811(7) 1 calc R U P B 1
H13B H 0.7021 0.7206 0.5360 0.078 Uiso 0.811(7) 1 calc R U P B 1
H13C H 0.6911 0.8036 0.4466 0.078 Uiso 0.811(7) 1 calc R U P B 1
C6 C 0.5093(19) 0.5975(15) 0.8895(8) 0.059(4) Uani 0.70(3) 1 d . U P C 1
H6A H 0.5815 0.6075 0.8549 0.089 Uiso 0.70(3) 1 calc R U P C 1
H6B H 0.5376 0.5282 0.9328 0.089 Uiso 0.70(3) 1 calc R U P C 1
H6C H 0.4590 0.6714 0.9179 0.089 Uiso 0.70(3) 1 calc R U P C 1
C5 C 0.3181(17) 0.5563(14) 0.8812(13) 0.073(5) Uani 0.70(3) 1 d . U P C 1
H5A H 0.2700 0.5366 0.8452 0.109 Uiso 0.70(3) 1 calc R U P C 1
H5B H 0.2652 0.6314 0.9075 0.109 Uiso 0.70(3) 1 calc R U P C 1
H5C H 0.3478 0.4897 0.9263 0.109 Uiso 0.70(3) 1 calc R U P C 1
C22 C 1.1048(11) 0.4076(12) 0.8578(8) 0.052(3) Uani 0.512(7) 1 d . U P A 1
H22A H 1.1809 0.3354 0.8475 0.078 Uiso 0.512(7) 1 calc R U P A 1
H22B H 1.1093 0.4434 0.9080 0.078 Uiso 0.512(7) 1 calc R U P A 1
H22C H 1.0958 0.4673 0.8075 0.078 Uiso 0.512(7) 1 calc R U P A 1
C23 C 0.8745(10) 0.4896(10) 0.8977(7) 0.041(3) Uani 0.512(7) 1 d . U P A 1
H23A H 0.8591 0.5517 0.8487 0.062 Uiso 0.512(7) 1 calc R U P A 1
H23B H 0.8864 0.5226 0.9469 0.062 Uiso 0.512(7) 1 calc R U P A 1
H23C H 0.8033 0.4660 0.9126 0.062 Uiso 0.512(7) 1 calc R U P A 1
C26 C 0.820(3) 0.889(2) 0.599(2) 0.066(6) Uani 0.54(5) 1 d . U P D 1
H26A H 0.8080 0.8702 0.5438 0.098 Uiso 0.54(5) 1 calc R U P D 1
H26B H 0.8959 0.9051 0.5923 0.098 Uiso 0.54(5) 1 calc R U P D 1
H26C H 0.7487 0.9608 0.6176 0.098 Uiso 0.54(5) 1 calc R U P D 1
C27 C 0.947(2) 0.789(2) 0.735(3) 0.070(6) Uani 0.54(5) 1 d . U P D 1
H27A H 1.0157 0.7939 0.6933 0.105 Uiso 0.54(5) 1 calc R U P D 1
H27B H 0.9806 0.7231 0.7803 0.105 Uiso 0.54(5) 1 calc R U P D 1
H27C H 0.9041 0.8661 0.7612 0.105 Uiso 0.54(5) 1 calc R U P D 1
C21A C 1.1232(12) 0.2940(14) 0.9068(8) 0.065(4) Uani 0.488(7) 1 d . U P A 2
H21D H 1.1904 0.2954 0.8623 0.098 Uiso 0.488(7) 1 calc R U P A 2
H21E H 1.1293 0.2102 0.9215 0.098 Uiso 0.488(7) 1 calc R U P A 2
H21F H 1.1301 0.3264 0.9579 0.098 Uiso 0.488(7) 1 calc R U P A 2
C27A C 0.940(2) 0.763(2) 0.774(2) 0.051(5) Uani 0.46(5) 1 d . U P D 2
H27D H 1.0198 0.7637 0.7459 0.076 Uiso 0.46(5) 1 calc R U P D 2
H27E H 0.9542 0.6919 0.8156 0.076 Uiso 0.46(5) 1 calc R U P D 2
H27F H 0.8944 0.8374 0.8031 0.076 Uiso 0.46(5) 1 calc R U P D 2
C26A C 0.795(3) 0.895(3) 0.576(2) 0.064(6) Uani 0.46(5) 1 d . U P D 2
H26D H 0.8651 0.8728 0.5304 0.096 Uiso 0.46(5) 1 calc R U P D 2
H26E H 0.7831 0.9723 0.5955 0.096 Uiso 0.46(5) 1 calc R U P D 2
H26F H 0.7198 0.9025 0.5534 0.096 Uiso 0.46(5) 1 calc R U P D 2
C15A C 0.570(3) 0.689(3) 0.378(2) 0.051(7) Uani 0.189(7) 1 d . U P B 2
H15D H 0.6095 0.6487 0.3253 0.076 Uiso 0.189(7) 1 calc R U P B 2
H15E H 0.5406 0.7769 0.3647 0.076 Uiso 0.189(7) 1 calc R U P B 2
H15F H 0.4999 0.6663 0.4020 0.076 Uiso 0.189(7) 1 calc R U P B 2
C14A C 0.765(3) 0.705(3) 0.401(2) 0.044(7) Uani 0.189(7) 1 d . U P B 2
H14D H 0.8299 0.6481 0.3638 0.066 Uiso 0.189(7) 1 calc R U P B 2
H14E H 0.8028 0.7167 0.4481 0.066 Uiso 0.189(7) 1 calc R U P B 2
H14F H 0.7255 0.7828 0.3682 0.066 Uiso 0.189(7) 1 calc R U P B 2
C13A C 0.583(3) 0.737(2) 0.5210(18) 0.033(6) Uani 0.189(7) 1 d . U P B 2
H13D H 0.5510 0.8222 0.4981 0.050 Uiso 0.189(7) 1 calc R U P B 2
H13E H 0.6383 0.7241 0.5643 0.050 Uiso 0.189(7) 1 calc R U P B 2
H13F H 0.5132 0.7144 0.5473 0.050 Uiso 0.189(7) 1 calc R U P B 2
C6A C 0.445(4) 0.621(3) 0.8972(19) 0.053(6) Uani 0.30(3) 1 d . U P C 2
H6A1 H 0.4457 0.5664 0.9494 0.080 Uiso 0.30(3) 1 calc R U P C 2
H6A2 H 0.3784 0.7012 0.9054 0.080 Uiso 0.30(3) 1 calc R U P C 2
H6A3 H 0.5253 0.6300 0.8852 0.080 Uiso 0.30(3) 1 calc R U P C 2
C5A C 0.275(3) 0.578(3) 0.844(2) 0.057(7) Uani 0.30(3) 1 d . U P C 2
H5A1 H 0.2693 0.5170 0.8911 0.085 Uiso 0.30(3) 1 calc R U P C 2
H5A2 H 0.2546 0.5600 0.7916 0.085 Uiso 0.30(3) 1 calc R U P C 2
H5A3 H 0.2170 0.6588 0.8588 0.085 Uiso 0.30(3) 1 calc R U P C 2
C22A C 0.8940(11) 0.3847(14) 0.9361(8) 0.056(4) Uani 0.488(7) 1 d . U P A 2
H22D H 0.8169 0.4238 0.9089 0.084 Uiso 0.488(7) 1 calc R U P A 2
H22E H 0.8930 0.4344 0.9799 0.084 Uiso 0.488(7) 1 calc R U P A 2
H22F H 0.9011 0.3039 0.9629 0.084 Uiso 0.488(7) 1 calc R U P A 2
C23A C 1.0034(11) 0.4987(11) 0.8344(8) 0.045(3) Uani 0.488(7) 1 d . U P A 2
H23D H 1.0742 0.4847 0.7899 0.068 Uiso 0.488(7) 1 calc R U P A 2
H23E H 1.0136 0.5394 0.8799 0.068 Uiso 0.488(7) 1 calc R U P A 2
H23F H 0.9265 0.5501 0.8091 0.068 Uiso 0.488(7) 1 calc R U P A 2

loop_
_atom_site_aniso_label
_atom_site_aniso_U_11
_atom_site_aniso_U_22
_atom_site_aniso_U_33
_atom_site_aniso_U_23
_atom_site_aniso_U_13
_atom_site_aniso_U_12
C1 0.050(3) 0.047(3) 0.037(3) 0.011(2) -0.013(2) -0.028(2)
C2 0.061(4) 0.053(3) 0.066(4) 0.018(3) -0.016(3) -0.033(3)
C3 0.051(3) 0.039(3) 0.078(4) 0.018(3) -0.025(3) -0.027(3)
C4 0.064(4) 0.061(4) 0.042(4) -0.003(3) 0.004(3) -0.031(3)
C7 0.050(4) 0.044(3) 0.052(4) -0.008(3) -0.010(3) -0.017(3)
C8 0.067(5) 0.034(3) 0.144(7) 0.019(4) -0.029(5) -0.030(3)
C9 0.026(3) 0.040(3) 0.042(3) 0.000(2) -0.011(2) -0.009(2)
C10 0.040(3) 0.054(3) 0.059(4) -0.011(3) -0.015(3) -0.016(3)
C11 0.044(3) 0.042(3) 0.063(4) -0.011(3) -0.020(3) -0.020(3)
C12 0.033(3) 0.044(3) 0.038(3) 0.006(2) -0.002(2) -0.003(2)
C16 0.078(5) 0.052(4) 0.094(6) -0.026(4) -0.030(4) -0.024(4)
C17 0.034(3) 0.038(3) 0.041(3) 0.015(2) -0.017(2) -0.015(2)
C18 0.033(3) 0.041(3) 0.046(3) 0.012(3) -0.012(2) -0.011(2)
C19 0.030(3) 0.030(3) 0.053(4) 0.007(2) -0.008(2) -0.012(2)
C20 0.037(3) 0.054(3) 0.040(3) 0.004(2) -0.015(2) -0.017(3)
C24 0.040(3) 0.037(3) 0.084(5) -0.010(3) -0.014(3) -0.010(3)
C25 0.024(3) 0.035(3) 0.111(5) -0.009(3) -0.004(3) -0.016(3)
C28 0.042(3) 0.039(3) 0.076(4) -0.015(3) -0.013(3) -0.022(3)
C29 0.034(3) 0.030(3) 0.091(4) -0.008(3) -0.003(3) -0.015(2)
C30 0.049(4) 0.053(4) 0.084(4) -0.005(3) -0.008(3) -0.021(3)
C31 0.059(4) 0.084(5) 0.074(4) -0.002(4) -0.007(3) -0.041(4)
C32 0.108(5) 0.067(4) 0.071(5) -0.021(4) -0.027(4) -0.046(4)
C33 0.077(4) 0.072(4) 0.079(4) -0.021(3) -0.024(3) -0.042(4)
C35 0.045(4) 0.040(4) 0.090(4) 0.013(3) -0.024(3) -0.007(3)
C34 0.135(7) 0.106(6) 0.081(6) -0.023(5) -0.048(5) -0.053(5)
Al1 0.0360(10) 0.0236(9) 0.1178(19) -0.0127(10) -0.0145(11) -0.0118(8)
B1 0.044(3) 0.024(3) 0.064(4) 0.001(3) -0.019(3) -0.016(3)
Ho1 0.03421(16) 0.02105(14) 0.0518(2) 0.00355(11) -0.01973(12) -0.01114(11)
N1 0.040(2) 0.026(2) 0.064(3) 0.006(2) -0.022(2) -0.017(2)
N2 0.040(2) 0.031(2) 0.046(3) 0.006(2) -0.011(2) -0.020(2)
N3 0.039(3) 0.026(2) 0.058(3) -0.003(2) -0.019(2) -0.016(2)
N4 0.026(2) 0.026(2) 0.047(3) 0.0005(19) -0.0112(19) -0.0101(19)
N5 0.040(2) 0.021(2) 0.058(3) 0.004(2) -0.022(2) -0.0127(19)
N6 0.044(3) 0.024(2) 0.059(3) 0.008(2) -0.027(2) -0.014(2)
N7 0.033(2) 0.029(2) 0.065(3) -0.005(2) -0.018(2) -0.0096(19)
C21 0.040(6) 0.042(6) 0.040(5) 0.008(4) -0.012(5) -0.014(5)
C15 0.062(6) 0.056(5) 0.052(4) 0.009(4) 0.004(4) 0.003(4)
C14 0.037(4) 0.064(5) 0.051(5) 0.008(4) -0.005(3) -0.002(3)
C13 0.045(4) 0.033(4) 0.063(6) 0.009(4) 0.004(4) -0.009(3)
C6 0.063(9) 0.075(8) 0.042(6) -0.010(5) -0.004(5) -0.028(7)
C5 0.068(7) 0.091(9) 0.065(9) -0.016(7) 0.015(6) -0.044(7)
C22 0.046(6) 0.064(8) 0.053(8) 0.010(6) -0.018(5) -0.029(6)
C23 0.042(5) 0.043(6) 0.040(7) 0.008(5) -0.017(4) -0.017(4)
C26 0.043(11) 0.041(7) 0.114(12) -0.006(7) -0.004(8) -0.019(7)
C27 0.062(9) 0.028(9) 0.133(15) -0.015(10) -0.029(11) -0.021(7)
C21A 0.041(6) 0.097(9) 0.040(8) 0.001(7) -0.017(5) -0.006(6)
C27A 0.043(9) 0.024(10) 0.094(12) -0.006(8) -0.011(9) -0.022(7)
C26A 0.056(15) 0.026(8) 0.115(12) -0.004(8) -0.016(10) -0.018(9)
C15A 0.045(11) 0.048(14) 0.042(10) -0.002(9) -0.009(9) -0.001(9)
C14A 0.049(10) 0.051(13) 0.025(13) -0.001(10) 0.004(9) -0.016(10)
C13A 0.032(11) 0.030(10) 0.031(9) 0.007(7) 0.002(7) -0.009(8)
C6A 0.056(15) 0.050(11) 0.044(8) 0.001(7) -0.011(9) -0.012(11)
C5A 0.056(8) 0.057(13) 0.054(14) 0.011(11) -0.009(7) -0.024(8)
C22A 0.042(6) 0.077(10) 0.045(6) -0.004(6) -0.008(5) -0.018(6)
C23A 0.036(7) 0.061(6) 0.037(7) -0.008(5) -0.006(5) -0.016(5)

loop_
_atom_type_symbol
_atom_type_description
_atom_type_scat_dispersion_real
_atom_type_scat_dispersion_imag
_atom_type_scat_source
C C 0.0033 0.0016 'International Tables Vol C Tables 4.2.6.8 and 6.1.1.4'
H H 0.0000 0.0000 'International Tables Vol C Tables 4.2.6.8 and 6.1.1.4'
Al Al 0.0645 0.0514 'International Tables Vol C Tables 4.2.6.8 and 6.1.1.4'
B B 0.0013 0.0007 'International Tables Vol C Tables 4.2.6.8 and 6.1.1.4'
Ho Ho -0.2175 4.6783 'International Tables Vol C Tables 4.2.6.8 and 6.1.1.4'
N N 0.0061 0.0033 'International Tables Vol C Tables 4.2.6.8 and 6.1.1.4'

loop_
_geom_angle_atom_site_label_1
_geom_angle_atom_site_label_2
_geom_angle_atom_site_label_3
_geom_angle
_geom_angle_site_symmetry_1
_geom_angle_site_symmetry_3
_geom_angle_publ_flag
N2 C1 C2 108.6(6) . . ?
N2 C1 C4 122.0(5) . . ?
C2 C1 C4 129.4(6) . . ?
C3 C2 C1 106.7(6) . . ?
C3 C2 H2 126.7 . . ?
C1 C2 H2 126.7 . . ?
N1 C3 C2 108.4(5) . . ?
N1 C3 C8 122.5(6) . . ?
C2 C3 C8 129.1(6) . . ?
C6A C4 C1 124.6(17) . . ?
C5 C4 C1 109.0(7) . . ?
C6A C4 C7 106.4(13) . . ?
C5 C4 C7 116.0(10) . . ?
C1 C4 C7 111.0(5) . . ?
C5 C4 C6 108.7(8) . . ?
C1 C4 C6 102.8(8) . . ?
C7 C4 C6 108.3(7) . . ?
C6A C4 C5A 108.5(17) . . ?
C1 C4 C5A 109.0(11) . . ?
C7 C4 C5A 92.8(13) . . ?
C4 C7 H7A 109.5 . . ?
C4 C7 H7B 109.5 . . ?
H7A C7 H7B 109.5 . . ?
C4 C7 H7C 109.5 . . ?
H7A C7 H7C 109.5 . . ?
H7B C7 H7C 109.5 . . ?
C3 C8 H8A 109.5 . . ?
C3 C8 H8B 109.5 . . ?
H8A C8 H8B 109.5 . . ?
C3 C8 H8C 109.5 . . ?
H8A C8 H8C 109.5 . . ?
H8B C8 H8C 109.5 . . ?
N4 C9 C10 108.7(5) . . ?
N4 C9 C12 123.2(5) . . ?
C10 C9 C12 128.0(5) . . ?
C11 C10 C9 107.3(6) . . ?
C11 C10 H10 126.4 . . ?
C9 C10 H10 126.4 . . ?
N3 C11 C10 108.5(5) . . ?
N3 C11 C16 124.3(6) . . ?
C10 C11 C16 127.1(6) . . ?
C15A C12 C9 119.2(14) . . ?
C9 C12 C13 111.2(5) . . ?
C9 C12 C14 107.4(5) . . ?
C13 C12 C14 112.8(6) . . ?
C9 C12 C15 107.0(5) . . ?
C13 C12 C15 109.1(6) . . ?
C14 C12 C15 109.2(6) . . ?
C15A C12 C14A 106.1(18) . . ?
C9 C12 C14A 115.1(12) . . ?
C15A C12 C13A 102.4(16) . . ?
C9 C12 C13A 109.7(10) . . ?
C14A C12 C13A 102.4(15) . . ?
C11 C16 H16A 109.5 . . ?
C11 C16 H16B 109.5 . . ?
H16A C16 H16B 109.5 . . ?
C11 C16 H16C 109.5 . . ?
H16A C16 H16C 109.5 . . ?
H16B C16 H16C 109.5 . . ?
N6 C17 C18 108.9(5) . . ?
N6 C17 C20 123.3(5) . . ?
C18 C17 C20 127.7(5) . . ?
C19 C18 C17 107.7(5) . . ?
C19 C18 H18 126.2 . . ?
C17 C18 H18 126.2 . . ?
N5 C19 C18 107.2(5) . . ?
N5 C19 C24 123.6(5) . . ?
C18 C19 C24 129.2(5) . . ?
C22A C20 C17 107.5(7) . . ?
C22 C20 C17 113.9(7) . . ?
C22A C20 C21A 113.4(8) . . ?
C17 C20 C21A 108.2(7) . . ?
C22A C20 C23A 113.5(9) . . ?
C17 C20 C23A 107.4(6) . . ?
C21A C20 C23A 106.7(8) . . ?
C22 C20 C21 108.7(7) . . ?
C17 C20 C21 109.3(6) . . ?
C22 C20 C23 108.8(8) . . ?
C17 C20 C23 112.6(6) . . ?
C21 C20 C23 103.0(7) . . ?
C19 C24 H24A 109.5 . . ?
C19 C24 H24B 109.5 . . ?
H24A C24 H24B 109.5 . . ?
C19 C24 H24C 109.5 . . ?
H24A C24 H24C 109.5 . . ?
H24B C24 H24C 109.5 . . ?
Al1 C25 Ho1 80.35(19) . . ?
Al1 C25 H25A 109.5 . . ?
Ho1 C25 H25A 56.7 . . ?
Al1 C25 H25B 109.5 . . ?
Ho1 C25 H25B 75.3 . . ?
H25A C25 H25B 109.5 . . ?
Al1 C25 H25C 109.5 . . ?
Ho1 C25 H25C 165.8 . . ?
H25A C25 H25C 109.5 . . ?
H25B C25 H25C 109.5 . . ?
C33 C28 N7 122.3(6) . . ?
C33 C28 C29 118.1(6) . . ?
N7 C28 C29 119.5(6) . . ?
C30 C29 C28 121.4(7) . . ?
C30 C29 C35 115.9(6) . . ?
C28 C29 C35 122.6(6) . . ?
C31 C30 C29 118.1(7) . . ?
C31 C30 H30 120.9 . . ?
C29 C30 H30 120.9 . . ?
C30 C31 C32 126.5(8) . . ?
C30 C31 H31 116.7 . . ?
C32 C31 H31 116.7 . . ?
C31 C32 C33 116.1(7) . . ?
C31 C32 H32 121.9 . . ?
C33 C32 H32 121.9 . . ?
C28 C33 C32 119.5(7) . . ?
C28 C33 C34 120.9(7) . . ?
C32 C33 C34 119.5(7) . . ?
C29 C35 H35A 109.5 . . ?
C29 C35 H35B 109.5 . . ?
H35A C35 H35B 109.5 . . ?
C29 C35 H35C 109.5 . . ?
H35A C35 H35C 109.5 . . ?
H35B C35 H35C 109.5 . . ?
C33 C34 H34A 109.5 . . ?
C33 C34 H34B 109.5 . . ?
H34A C34 H34B 109.5 . . ?
C33 C34 H34C 109.5 . . ?
H34A C34 H34C 109.5 . . ?
H34B C34 H34C 109.5 . . ?
C26 Al1 C27 91(2) . . ?
C26 Al1 N7 119.9(10) . . ?
C27 Al1 N7 128.3(13) . . ?
C26 Al1 C25 110.6(10) . . ?
C27 Al1 C25 105.8(8) . . ?
N7 Al1 C25 100.2(2) . . ?
N7 Al1 C27A 112.0(9) . . ?
C25 Al1 C27A 105.7(7) . . ?
N7 Al1 C26A 111.8(10) . . ?
C25 Al1 C26A 105.8(10) . . ?
C27A Al1 C26A 119.1(14) . . ?
C26 Al1 Ho1 131.7(10) . . ?
C27 Al1 Ho1 136.0(11) . . ?
N7 Al1 Ho1 43.94(14) . . ?
C25 Al1 Ho1 56.27(15) . . ?
C27A Al1 Ho1 120.8(8) . . ?
C26A Al1 Ho1 120.1(9) . . ?
N1 B1 N3 111.1(5) . . ?
N1 B1 N5 108.9(5) . . ?
N3 B1 N5 113.5(5) . . ?
N1 B1 H1 109(3) . . ?
N3 B1 H1 107(3) . . ?
N5 B1 H1 106(3) . . ?
N7 Ho1 N2 118.39(17) . . ?
N7 Ho1 N6 128.39(16) . . ?
N2 Ho1 N6 77.74(15) . . ?
N7 Ho1 N4 132.41(16) . . ?
N2 Ho1 N4 76.98(14) . . ?
N6 Ho1 N4 98.00(15) . . ?
N7 Ho1 C25 81.76(17) . . ?
N2 Ho1 C25 159.64(16) . . ?
N6 Ho1 C25 87.38(17) . . ?
N4 Ho1 C25 91.63(17) . . ?
N7 Ho1 Al1 38.38(13) . . ?
N2 Ho1 Al1 156.68(12) . . ?
N6 Ho1 Al1 113.93(11) . . ?
N4 Ho1 Al1 118.88(11) . . ?
C25 Ho1 Al1 43.38(13) . . ?
C3 N1 N2 108.6(5) . . ?
C3 N1 B1 128.4(5) . . ?
N2 N1 B1 123.0(4) . . ?
C1 N2 N1 107.7(4) . . ?
C1 N2 Ho1 138.4(4) . . ?
N1 N2 Ho1 110.9(3) . . ?
C11 N3 N4 108.7(4) . . ?
C11 N3 B1 127.5(5) . . ?
N4 N3 B1 123.4(5) . . ?
C9 N4 N3 106.8(4) . . ?
C9 N4 Ho1 142.9(4) . . ?
N3 N4 Ho1 109.8(3) . . ?
C19 N5 N6 109.2(4) . . ?
C19 N5 B1 126.0(4) . . ?
N6 N5 B1 121.9(4) . . ?
C17 N6 N5 107.0(4) . . ?
C17 N6 Ho1 141.5(4) . . ?
N5 N6 Ho1 104.6(3) . . ?
C28 N7 Al1 115.4(3) . . ?
C28 N7 Ho1 146.7(4) . . ?
Al1 N7 Ho1 97.7(2) . . ?
C20 C21 H21A 109.5 . . ?
C20 C21 H21B 109.5 . . ?
H21A C21 H21B 109.5 . . ?
C20 C21 H21C 109.5 . . ?
H21A C21 H21C 109.5 . . ?
H21B C21 H21C 109.5 . . ?
C12 C15 H15A 109.5 . . ?
C12 C15 H15B 109.5 . . ?
H15A C15 H15B 109.5 . . ?
C12 C15 H15C 109.5 . . ?
H15A C15 H15C 109.5 . . ?
H15B C15 H15C 109.5 . . ?
C12 C14 H14A 109.5 . . ?
C12 C14 H14B 109.5 . . ?
H14A C14 H14B 109.5 . . ?
C12 C14 H14C 109.5 . . ?
H14A C14 H14C 109.5 . . ?
H14B C14 H14C 109.5 . . ?
C12 C13 H13A 109.5 . . ?
C12 C13 H13B 109.5 . . ?
H13A C13 H13B 109.5 . . ?
C12 C13 H13C 109.5 . . ?
H13A C13 H13C 109.5 . . ?
H13B C13 H13C 109.5 . . ?
C4 C6 H6A 109.5 . . ?
C4 C6 H6B 109.5 . . ?
H6A C6 H6B 109.5 . . ?
C4 C6 H6C 109.5 . . ?
H6A C6 H6C 109.5 . . ?
H6B C6 H6C 109.5 . . ?
C4 C5 H5A 109.5 . . ?
C4 C5 H5B 109.5 . . ?
H5A C5 H5B 109.5 . . ?
C4 C5 H5C 109.5 . . ?
H5A C5 H5C 109.5 . . ?
H5B C5 H5C 109.5 . . ?
C20 C22 H22A 109.5 . . ?
C20 C22 H22B 109.5 . . ?
H22A C22 H22B 109.5 . . ?
C20 C22 H22C 109.5 . . ?
H22A C22 H22C 109.5 . . ?
H22B C22 H22C 109.5 . . ?
C20 C23 H23A 109.5 . . ?
C20 C23 H23B 109.5 . . ?
H23A C23 H23B 109.5 . . ?
C20 C23 H23C 109.5 . . ?
H23A C23 H23C 109.5 . . ?
H23B C23 H23C 109.5 . . ?
Al1 C26 H26A 109.5 . . ?
Al1 C26 H26B 109.5 . . ?
H26A C26 H26B 109.5 . . ?
Al1 C26 H26C 109.5 . . ?
H26A C26 H26C 109.5 . . ?
H26B C26 H26C 109.5 . . ?
Al1 C27 H27A 109.5 . . ?
Al1 C27 H27B 109.5 . . ?
H27A C27 H27B 109.5 . . ?
Al1 C27 H27C 109.5 . . ?
H27A C27 H27C 109.5 . . ?
H27B C27 H27C 109.5 . . ?
C20 C21A H21D 109.5 . . ?
C20 C21A H21E 109.5 . . ?
H21D C21A H21E 109.5 . . ?
C20 C21A H21F 109.5 . . ?
H21D C21A H21F 109.5 . . ?
H21E C21A H21F 109.5 . . ?
Al1 C27A H27D 109.5 . . ?
Al1 C27A H27E 109.5 . . ?
H27D C27A H27E 109.5 . . ?
Al1 C27A H27F 109.5 . . ?
H27D C27A H27F 109.5 . . ?
H27E C27A H27F 109.5 . . ?
Al1 C26A H26D 109.5 . . ?
Al1 C26A H26E 109.5 . . ?
H26D C26A H26E 109.5 . . ?
Al1 C26A H26F 109.5 . . ?
H26D C26A H26F 109.5 . . ?
H26E C26A H26F 109.5 . . ?
C12 C15A H15D 109.5 . . ?
C12 C15A H15E 109.5 . . ?
H15D C15A H15E 109.5 . . ?
C12 C15A H15F 109.5 . . ?
H15D C15A H15F 109.5 . . ?
H15E C15A H15F 109.5 . . ?
C12 C14A H14D 109.5 . . ?
C12 C14A H14E 109.5 . . ?
H14D C14A H14E 109.5 . . ?
C12 C14A H14F 109.5 . . ?
H14D C14A H14F 109.5 . . ?
H14E C14A H14F 109.5 . . ?
C12 C13A H13D 109.5 . . ?
C12 C13A H13E 109.5 . . ?
H13D C13A H13E 109.5 . . ?
C12 C13A H13F 109.5 . . ?
H13D C13A H13F 109.5 . . ?
H13E C13A H13F 109.5 . . ?
C4 C6A H6A1 109.5 . . ?
C4 C6A H6A2 109.5 . . ?
H6A1 C6A H6A2 109.5 . . ?
C4 C6A H6A3 109.5 . . ?
H6A1 C6A H6A3 109.5 . . ?
H6A2 C6A H6A3 109.5 . . ?
C4 C5A H5A1 109.5 . . ?
C4 C5A H5A2 109.5 . . ?
H5A1 C5A H5A2 109.5 . . ?
C4 C5A H5A3 109.5 . . ?
H5A1 C5A H5A3 109.5 . . ?
H5A2 C5A H5A3 109.5 . . ?
C20 C22A H22D 109.5 . . ?
C20 C22A H22E 109.5 . . ?
H22D C22A H22E 109.5 . . ?
C20 C22A H22F 109.5 . . ?
H22D C22A H22F 109.5 . . ?
H22E C22A H22F 109.5 . . ?
C20 C23A H23D 109.5 . . ?
C20 C23A H23E 109.5 . . ?
H23D C23A H23E 109.5 . . ?
C20 C23A H23F 109.5 . . ?
H23D C23A H23F 109.5 . . ?
H23E C23A H23F 109.5 . . ?

loop_
_geom_bond_atom_site_label_1
_geom_bond_atom_site_label_2
_geom_bond_distance
_geom_bond_site_symmetry_2
_geom_bond_publ_flag
C1 N2 1.339(7) . ?
C1 C2 1.396(8) . ?
C1 C4 1.498(9) . ?
C2 C3 1.367(9) . ?
C2 H2 0.9500 . ?
C3 N1 1.352(7) . ?
C3 C8 1.510(8) . ?
C4 C6A 1.41(3) . ?
C4 C5 1.486(12) . ?
C4 C7 1.522(8) . ?
C4 C6 1.631(15) . ?
C4 C5A 1.74(3) . ?
C7 H7A 0.9800 . ?
C7 H7B 0.9800 . ?
C7 H7C 0.9800 . ?
C8 H8A 0.9800 . ?
C8 H8B 0.9800 . ?
C8 H8C 0.9800 . ?
C9 N4 1.347(7) . ?
C9 C10 1.387(8) . ?
C9 C12 1.504(8) . ?
C10 C11 1.354(8) . ?
C10 H10 0.9500 . ?
C11 N3 1.346(7) . ?
C11 C16 1.509(8) . ?
C12 C15A 1.48(3) . ?
C12 C13 1.506(9) . ?
C12 C14 1.515(9) . ?
C12 C15 1.535(9) . ?
C12 C14A 1.63(3) . ?
C12 C13A 1.68(3) . ?
C16 H16A 0.9800 . ?
C16 H16B 0.9800 . ?
C16 H16C 0.9800 . ?
C17 N6 1.342(6) . ?
C17 C18 1.386(8) . ?
C17 C20 1.509(8) . ?
C18 C19 1.374(8) . ?
C18 H18 0.9500 . ?
C19 N5 1.354(6) . ?
C19 C24 1.483(8) . ?
C20 C22A 1.419(13) . ?
C20 C22 1.474(12) . ?
C20 C21A 1.542(13) . ?
C20 C23A 1.580(13) . ?
C20 C21 1.597(11) . ?
C20 C23 1.603(12) . ?
C24 H24A 0.9800 . ?
C24 H24B 0.9800 . ?
C24 H24C 0.9800 . ?
C25 Al1 2.105(6) . ?
C25 Ho1 2.549(5) . ?
C25 H25A 0.9800 . ?
C25 H25B 0.9800 . ?
C25 H25C 0.9800 . ?
C28 C33 1.378(9) . ?
C28 N7 1.428(7) . ?
C28 C29 1.443(8) . ?
C29 C30 1.385(8) . ?
C29 C35 1.479(9) . ?
C30 C31 1.330(9) . ?
C30 H30 0.9500 . ?
C31 C32 1.355(10) . ?
C31 H31 0.9500 . ?
C32 C33 1.488(10) . ?
C32 H32 0.9500 . ?
C33 C34 1.494(10) . ?
C35 H35A 0.9800 . ?
C35 H35B 0.9800 . ?
C35 H35C 0.9800 . ?
C34 H34A 0.9800 . ?
C34 H34B 0.9800 . ?
C34 H34C 0.9800 . ?
Al1 C26 1.86(3) . ?
Al1 C27 1.890(19) . ?
Al1 N7 1.893(5) . ?
Al1 C27A 2.11(2) . ?
Al1 C26A 2.13(3) . ?
Al1 Ho1 3.0218(17) . ?
B1 N1 1.530(9) . ?
B1 N3 1.541(8) . ?
B1 N5 1.571(7) . ?
B1 H1 1.08(5) . ?
Ho1 N7 2.116(4) . ?
Ho1 N2 2.407(4) . ?
Ho1 N6 2.416(4) . ?
Ho1 N4 2.437(4) . ?
N1 N2 1.379(6) . ?
N3 N4 1.387(5) . ?
N5 N6 1.391(6) . ?
C21 H21A 0.9800 . ?
C21 H21B 0.9800 . ?
C21 H21C 0.9800 . ?
C15 H15A 0.9800 . ?
C15 H15B 0.9800 . ?
C15 H15C 0.9800 . ?
C14 H14A 0.9800 . ?
C14 H14B 0.9800 . ?
C14 H14C 0.9800 . ?
C13 H13A 0.9800 . ?
C13 H13B 0.9800 . ?
C13 H13C 0.9800 . ?
C6 H6A 0.9800 . ?
C6 H6B 0.9800 . ?
C6 H6C 0.9800 . ?
C5 H5A 0.9800 . ?
C5 H5B 0.9800 . ?
C5 H5C 0.9800 . ?
C22 H22A 0.9800 . ?
C22 H22B 0.9800 . ?
C22 H22C 0.9800 . ?
C23 H23A 0.9800 . ?
C23 H23B 0.9800 . ?
C23 H23C 0.9800 . ?
C26 H26A 0.9800 . ?
C26 H26B 0.9800 . ?
C26 H26C 0.9800 . ?
C27 H27A 0.9800 . ?
C27 H27B 0.9800 . ?
C27 H27C 0.9800 . ?
C21A H21D 0.9800 . ?
C21A H21E 0.9800 . ?
C21A H21F 0.9800 . ?
C27A H27D 0.9800 . ?
C27A H27E 0.9800 . ?
C27A H27F 0.9800 . ?
C26A H26D 0.9800 . ?
C26A H26E 0.9800 . ?
C26A H26F 0.9800 . ?
C15A H15D 0.9800 . ?
C15A H15E 0.9800 . ?
C15A H15F 0.9800 . ?
C14A H14D 0.9800 . ?
C14A H14E 0.9800 . ?
C14A H14F 0.9800 . ?
C13A H13D 0.9800 . ?
C13A H13E 0.9800 . ?
C13A H13F 0.9800 . ?
C6A H6A1 0.9800 . ?
C6A H6A2 0.9800 . ?
C6A H6A3 0.9800 . ?
C5A H5A1 0.9800 . ?
C5A H5A2 0.9800 . ?
C5A H5A3 0.9800 . ?
C22A H22D 0.9800 . ?
C22A H22E 0.9800 . ?
C22A H22F 0.9800 . ?
C23A H23D 0.9800 . ?
C23A H23E 0.9800 . ?
C23A H23F 0.9800 . ?
